data_1573797
_journal_paper_doi 10.1039/D4CC06597B
_chemical_absolute_configuration ad
_chemical_formula_moiety '2(C18 H16 Cl N O2)'
_chemical_formula_sum 'C36 H32 Cl2 N2 O4'
_chemical_formula_weight 627.53
_space_group_crystal_system monoclinic
_space_group_IT_number 4
_space_group_name_Hall 'P 2yb'
_space_group_name_H-M_alt 'P 1 21 1'
_atom_sites_solution_hydrogens mixed
_atom_sites_solution_primary dual
_audit_creation_date 2022-08-31
_audit_creation_method
;
Olex2 1.5
(compiled 2022.04.07 svn.rca3783a0 for OlexSys, GUI svn.r6498)
;
_audit_update_record
;
2024-12-10 deposited with the CCDC.	2025-01-29 downloaded from the CCDC.
;
_cell_angle_alpha 90
_cell_angle_beta 91.761(2)
_cell_angle_gamma 90
_cell_formula_units_Z 2
_cell_length_a 9.74490(10)
_cell_length_b 12.6197(3)
_cell_length_c 12.8104(2)
_cell_measurement_reflns_used 7835
_cell_measurement_temperature 301.46(10)
_cell_measurement_theta_max 77.0390
_cell_measurement_theta_min 3.4250
_cell_volume 1574.65(5)
_computing_cell_refinement 'CrysAlisPro 1.171.41.113a (Rigaku OD, 2021)'
_computing_data_collection 'CrysAlisPro 1.171.41.113a (Rigaku OD, 2021)'
_computing_data_reduction 'CrysAlisPro 1.171.41.113a (Rigaku OD, 2021)'
_computing_molecular_graphics 'Olex2 1.5 (Dolomanov et al., 2009)'
_computing_publication_material 'Olex2 1.5 (Dolomanov et al., 2009)'
_computing_structure_refinement 'SHELXL 2018/3 (Sheldrick, 2015)'
_computing_structure_solution 'SHELXT 2018/2 (Sheldrick, 2018)'
_diffrn_ambient_environment air
_diffrn_ambient_temperature 301.46(10)
_diffrn_detector 'Hybrid Pixel Array Detector'
_diffrn_detector_area_resol_mean 10.0000
_diffrn_detector_type HyPix
_diffrn_measured_fraction_theta_full 0.985
_diffrn_measured_fraction_theta_max 0.930
_diffrn_measurement_details
;
List of Runs (angles in degrees, time in seconds):

  # Type    Start    End  Width  t~exp~   \w     \q     \k     \f   Frames
#--------------------------------------------------------------------------
  1  \w     74.00 102.00   0.50    0.15    --   47.57 133.00 116.00   56
  2  \w     72.00 120.00   0.50    0.15    --   47.57 135.00 -64.00   96
  3  \w    141.00 166.00   0.50    0.61    --  107.75 135.00 -64.00   50
  4  \w     95.00 131.00   0.50    0.61    --  107.75  19.00 120.00   72
  5  \w    146.00 175.00   0.50    0.61    --  107.75  19.00 120.00   58
  6  \w     58.00 108.00   0.50    0.61    --  107.75-109.00  72.38  100
  7  \w     33.00  60.00   0.50    0.15    --   47.57-133.00  48.00   54
  8  \w     35.00 118.00   0.50    0.61    --  107.75-133.00  48.00  166
  9  \w     35.00  63.00   0.50    0.61    --  107.75-135.00-129.00   56
 10  \w     49.00  80.00   0.50    0.61    --  107.75 -77.00-150.00   62
 11  \w     36.00  62.00   0.50    0.61    --  107.75 -57.00-180.00   52
 12  \w     -3.00  23.00   0.50    0.15    --   47.57 -19.00 -90.00   52
 13  \w    -27.00  23.00   0.50    0.15    --   47.57 -19.00  30.00  100
 14  \w     36.00  61.00   0.50    0.61    --  107.75 -57.00  90.00   50
 15  \w     36.00  63.00   0.50    0.61    --  107.75 -57.00  30.00   54
 16  \w    -26.00  28.00   0.50    0.15    --  -47.57  19.00  30.00  108
 17  \w    -98.00 -51.00   0.50    0.15    --  -47.57 133.00 116.00   94
 18  \w   -115.00 -71.00   0.50    0.61    -- -100.00 133.00 116.00   88
 19  \w   -111.00 -28.00   0.50    0.61    -- -100.00 125.00 -90.00  166
 20  \w    -56.00 -28.00   0.50    0.61    -- -100.00  57.00-150.00   56
 21  \w   -172.00-147.00   0.50    0.61    -- -100.00 -37.00 -60.00   50
 22  \w   -161.00-136.00   0.50    0.61    -- -100.00 -99.00  90.00   50
 23  \w   -119.00 -91.00   0.50    0.61    -- -100.00 -99.00  90.00   56
 24  \w   -149.00-124.00   0.50    0.61    -- -100.00-133.00  48.00   50
 25  \w   -173.00 -91.00   0.50    0.61    -- -100.00 -99.00 -30.00  164
 26  \w   -127.00 -87.00   0.50    0.61    -- -100.00 -37.00 -60.00   80
 27  \w   -103.00 -77.00   0.50    0.61    -- -100.00-135.00-129.00   52
 28  \w     69.00  94.00   0.50    0.15    --   47.57  77.00 -90.00   50
 29  \w     35.00  60.00   0.50    0.61    --  107.75 -57.00 -60.00   50
 30  \w     35.00  60.00   0.50    0.61    --  107.75 -57.00 120.00   50
 31  \w     35.00  60.00   0.50    0.61    --  107.75 -57.00-120.00   50
;
_diffrn_measurement_device 'four-circle diffractometer'
_diffrn_measurement_device_type 'ROD, Synergy Custom system, HyPix'
_diffrn_measurement_method '\w scans'
_diffrn_orient_matrix_type 'CrysAlisPro convention (1999,Acta A55,543-557)'
_diffrn_orient_matrix_UB_11 0.0338799000
_diffrn_orient_matrix_UB_12 -0.0337317000
_diffrn_orient_matrix_UB_13 -0.1119216000
_diffrn_orient_matrix_UB_21 -0.0044810000
_diffrn_orient_matrix_UB_22 -0.1172606000
_diffrn_orient_matrix_UB_23 0.0331240000
_diffrn_orient_matrix_UB_31 -0.1543929000
_diffrn_orient_matrix_UB_32 -0.0040112000
_diffrn_orient_matrix_UB_33 -0.0292665000
_diffrn_radiation_monochromator mirror
_diffrn_radiation_probe x-ray
_diffrn_radiation_type 'Cu K\a'
_diffrn_radiation_wavelength 1.54184
_diffrn_reflns_av_R_equivalents 0.0502
_diffrn_reflns_av_unetI/netI 0.0480
_diffrn_reflns_Laue_measured_fraction_full 0.985
_diffrn_reflns_Laue_measured_fraction_max 0.930
_diffrn_reflns_limit_h_max 8
_diffrn_reflns_limit_h_min -12
_diffrn_reflns_limit_k_max 15
_diffrn_reflns_limit_k_min -15
_diffrn_reflns_limit_l_max 16
_diffrn_reflns_limit_l_min -16
_diffrn_reflns_number 11508
_diffrn_reflns_point_group_measured_fraction_full 0.877
_diffrn_reflns_point_group_measured_fraction_max 0.811
_diffrn_reflns_theta_full 67.684
_diffrn_reflns_theta_max 77.922
_diffrn_reflns_theta_min 3.452
_diffrn_source 'Rotating-anode X-ray tube'
_diffrn_source_type 'Rigaku (Cu) X-ray Source'
_exptl_absorpt_coefficient_mu 2.197
_exptl_absorpt_correction_T_max 1.00000
_exptl_absorpt_correction_T_min 0.86042
_exptl_absorpt_correction_type multi-scan
_exptl_absorpt_process_details
;
CrysAlisPro 1.171.41.113a (Rigaku Oxford Diffraction, 2021)
Empirical absorption correction using spherical harmonics,
implemented in SCALE3 ABSPACK scaling algorithm.
;
_exptl_crystal_colour 'clear light colourless'
_exptl_crystal_colour_lustre clear
_exptl_crystal_colour_modifier light
_exptl_crystal_colour_primary colourless
_exptl_crystal_density_diffrn 1.324
_exptl_crystal_description block
_exptl_crystal_F_000 656
_exptl_crystal_size_max 0.16
_exptl_crystal_size_mid 0.16
_exptl_crystal_size_min 0.12
_refine_diff_density_max 0.246
_refine_diff_density_min -0.300
_refine_diff_density_rms 0.042
_refine_ls_abs_structure_details
;
 Flack x determined using 1729 quotients [(I+)-(I-)]/[(I+)+(I-)]
 (Parsons, Flack and Wagner, Acta Cryst. B69 (2013) 249-259).
;
_refine_ls_abs_structure_Flack 0.268(10)
_refine_ls_extinction_coef 0.0051(8)
_refine_ls_extinction_expression Fc^*^=kFc[1+0.001xFc^2^\l^3^/sin(2\q)]^-1/4^
_refine_ls_extinction_method 'SHELXL-2018/3 (Sheldrick 2018)'
_refine_ls_goodness_of_fit_ref 1.097
_refine_ls_hydrogen_treatment mixed
_refine_ls_matrix_type full
_refine_ls_number_parameters 410
_refine_ls_number_reflns 5451
_refine_ls_number_restraints 1
_refine_ls_restrained_S_all 1.097
_refine_ls_R_factor_all 0.0513
_refine_ls_R_factor_gt 0.0449
_refine_ls_shift/su_max 0.000
_refine_ls_shift/su_mean 0.000
_refine_ls_structure_factor_coef Fsqd
_refine_ls_weighting_details 'w=1/[\s^2^(Fo^2^)+(0.0625P)^2^+0.2953P] where P=(Fo^2^+2Fc^2^)/3'
_refine_ls_weighting_scheme calc
_refine_ls_wR_factor_gt 0.1198
_refine_ls_wR_factor_ref 0.1306
_reflns_Friedel_coverage 0.666
_reflns_Friedel_fraction_full 0.758
_reflns_Friedel_fraction_max 0.680
_reflns_number_gt 4909
_reflns_number_total 5451
_reflns_threshold_expression 'I > 2\s(I)'
_cod_data_source_file d4cc06597b3.cif
_cod_data_source_block huyuehong_0831_auto
_cod_database_code 1573797
_shelx_shelxl_version_number 2018/3
_shelx_space_group_comment
;
The symmetry employed for this shelxl refinement is uniquely defined
by the following loop, which should always be used as a source of
symmetry information in preference to the above space-group names.
They are only intended as comments.
;
_olex2_refinement_description
;
1. Fixed Uiso
 At 1.2 times of:
  All C(H) groups
 At 1.5 times of:
  All C(H,H,H) groups
2.a Ternary CH refined with riding coordinates:
 C6(H6), C14(H14)
2.b Aromatic/amide H refined with riding coordinates:
 C2(H2), C5(H5), C11(H11), C15(H15), C28(H28), C29(H29), C30(H30), C32(H32),
 C9(H9), C13(H13), C25(H25), C26(H26), C31(H31), C33(H33), C34(H34), C35(H35)
2.c Idealised Me refined as rotating group:
 C3(H3A,H3B,H3C), C17(H17A,H17B,H17C), C23(H23A,H23B,H23C), C27(H27A,H27B,H27C)
;
_olex2_submission_special_instructions 'No special instructions were received'
_oxdiff_exptl_absorpt_empirical_details
;
Empirical correction (ABSPACK) includes:
- Absorption correction using spherical harmonics
- Frame scaling
;
_oxdiff_exptl_absorpt_empirical_full_max 3.882
_oxdiff_exptl_absorpt_empirical_full_min 0.239

loop_
_space_group_symop_operation_xyz
'x, y, z'
'-x, y+1/2, -z'

loop_
_atom_site_label
_atom_site_type_symbol
_atom_site_fract_x
_atom_site_fract_y
_atom_site_fract_z
_atom_site_U_iso_or_equiv
_atom_site_adp_type
_atom_site_occupancy
_atom_site_site_symmetry_order
_atom_site_calc_flag
_atom_site_refinement_flags_posn
_atom_site_refinement_flags_adp
_atom_site_refinement_flags_occupancy
_atom_site_disorder_assembly
_atom_site_disorder_group
Cl1 Cl 0.81392(11) 0.68376(13) 0.28883(14) 0.0920(5) Uani 1 1 d . . . . .
O1 O 0.4249(2) 0.4659(3) 0.5815(2) 0.0626(8) Uani 1 1 d . . . . .
O4 O 0.1280(3) 0.6082(3) 0.1971(3) 0.0629(8) Uani 1 1 d . . . . .
N1 N 0.2030(3) 0.4535(3) 0.5347(2) 0.0438(7) Uani 1 1 d . . . . .
H1 H 0.122(4) 0.453(3) 0.551(3) 0.029(8) Uiso 1 1 d . . . . .
C1 C 0.0752(3) 0.4406(3) 0.2736(3) 0.0410(7) Uani 1 1 d . . . . .
C2 C 0.5750(4) 0.5845(5) 0.2439(4) 0.0667(13) Uani 1 1 d . . . . .
H2 H 0.619278 0.555422 0.187328 0.080 Uiso 1 1 calc R U . . .
C3 C 0.1458(4) 0.6455(3) 0.4312(4) 0.0534(9) Uani 1 1 d . . . . .
H3A H 0.134780 0.709013 0.390533 0.080 Uiso 1 1 calc R U . . .
H3B H 0.194600 0.661501 0.495450 0.080 Uiso 1 1 calc R U . . .
H3C H 0.057090 0.617107 0.446069 0.080 Uiso 1 1 calc R U . . .
C4 C 0.1407(3) 0.5447(3) 0.2684(3) 0.0444(8) Uani 1 1 d . . . . .
C5 C -0.0138(4) 0.2393(4) 0.3132(4) 0.0551(10) Uani 1 1 d . . . . .
H5 H -0.043813 0.170538 0.325486 0.066 Uiso 1 1 calc R U . . .
C6 C 0.2286(3) 0.4523(3) 0.4238(3) 0.0384(7) Uani 1 1 d . . . . .
H6 H 0.319018 0.420357 0.414114 0.046 Uiso 1 1 calc R U . . .
C8 C 0.2269(3) 0.5638(3) 0.3696(3) 0.0412(7) Uani 1 1 d . . . . .
C11 C -0.0625(4) 0.2925(4) 0.2248(4) 0.0588(11) Uani 1 1 d . . . . .
H11 H -0.125032 0.259458 0.179206 0.071 Uiso 1 1 calc R U . . .
C12 C 0.3041(3) 0.4641(3) 0.6063(3) 0.0446(8) Uani 1 1 d . . . . .
C15 C 0.5790(4) 0.6973(4) 0.3931(4) 0.0626(11) Uani 1 1 d . . . . .
H15 H 0.625917 0.744162 0.437383 0.075 Uiso 1 1 calc R U . . .
C17 C 0.2624(4) 0.4745(5) 0.7169(3) 0.0614(11) Uani 1 1 d . . . . .
H17A H 0.306167 0.420057 0.758356 0.092 Uiso 1 1 calc R U . . .
H17B H 0.164541 0.467293 0.720196 0.092 Uiso 1 1 calc R U . . .
H17C H 0.289613 0.542729 0.743357 0.092 Uiso 1 1 calc R U . . .
C18 C 0.1240(3) 0.3881(3) 0.3627(3) 0.0392(7) Uani 1 1 d . . . . .
C20 C 0.3714(3) 0.6010(3) 0.3469(3) 0.0421(7) Uani 1 1 d . . . . .
C21 C 0.6418(4) 0.6533(4) 0.3095(4) 0.0572(10) Uani 1 1 d . . . . .
C28 C -0.0186(4) 0.3948(4) 0.2038(3) 0.0532(9) Uani 1 1 d . . . . .
H28 H -0.050987 0.431270 0.145014 0.064 Uiso 1 1 calc R U . . .
C29 C 0.4399(4) 0.5586(4) 0.2628(3) 0.0576(11) Uani 1 1 d . . . . .
H29 H 0.393732 0.511570 0.218215 0.069 Uiso 1 1 calc R U . . .
C30 C 0.4435(4) 0.6702(3) 0.4102(3) 0.0512(9) Uani 1 1 d . . . . .
H30 H 0.400041 0.700190 0.466668 0.061 Uiso 1 1 calc R U . . .
C32 C 0.0782(4) 0.2859(3) 0.3836(3) 0.0475(8) Uani 1 1 d . . . . .
H32 H 0.108772 0.249985 0.443247 0.057 Uiso 1 1 calc R U . . .
Cl2 Cl 1.31976(13) 0.40805(18) 1.01426(12) 0.1004(6) Uani 1 1 d . . . . .
O2 O 0.9248(3) 0.4879(3) 0.6041(3) 0.0666(9) Uani 1 1 d . . . . .
O3 O 0.6554(4) 0.4839(3) 1.0167(2) 0.0734(10) Uani 1 1 d . . . . .
N2 N 0.7039(3) 0.5010(3) 0.6455(2) 0.0483(8) Uani 1 1 d . . . . .
H2A H 0.611(6) 0.487(5) 0.625(4) 0.081(17) Uiso 1 1 d . . . . .
C7 C 1.1530(4) 0.4227(4) 0.9649(3) 0.0610(12) Uani 1 1 d . . . . .
C9 C 0.9636(4) 0.5322(3) 0.9170(3) 0.0476(8) Uani 1 1 d . . . . .
H9 H 0.924750 0.599464 0.912365 0.057 Uiso 1 1 calc R U . . .
C10 C 0.8029(3) 0.4762(3) 0.5803(3) 0.0451(8) Uani 1 1 d . . . . .
C13 C 0.5604(4) 0.7013(4) 0.7195(4) 0.0634(11) Uani 1 1 d . . . . .
H13 H 0.584973 0.711994 0.650684 0.076 Uiso 1 1 calc R U . . .
C14 C 0.7319(3) 0.5445(3) 0.7489(3) 0.0409(7) Uani 1 1 d . . . . .
H14 H 0.818940 0.583303 0.747885 0.049 Uiso 1 1 calc R U . . .
C16 C 0.7404(3) 0.4624(3) 0.8412(3) 0.0424(7) Uani 1 1 d . . . . .
C19 C 0.6578(4) 0.5150(4) 0.9268(3) 0.0489(9) Uani 1 1 d . . . . .
C22 C 0.5822(4) 0.6056(3) 0.8811(3) 0.0497(9) Uani 1 1 d . . . . .
C23 C 0.6645(5) 0.3598(4) 0.8129(4) 0.0620(11) Uani 1 1 d . . . . .
H23A H 0.572514 0.376182 0.789167 0.093 Uiso 1 1 calc R U . . .
H23B H 0.661792 0.314938 0.873277 0.093 Uiso 1 1 calc R U . . .
H23C H 0.711544 0.323986 0.758401 0.093 Uiso 1 1 calc R U . . .
C24 C 0.6203(3) 0.6208(3) 0.7797(3) 0.0462(8) Uani 1 1 d . . . . .
C25 C 1.0804(5) 0.3351(5) 0.9325(4) 0.0670(13) Uani 1 1 d . . . . .
H25 H 1.119905 0.268214 0.938263 0.080 Uiso 1 1 calc R U . . .
C26 C 1.0961(4) 0.5216(4) 0.9574(3) 0.0577(10) Uani 1 1 d . . . . .
H26 H 1.145916 0.580914 0.979246 0.069 Uiso 1 1 calc R U . . .
C27 C 0.7554(4) 0.4342(4) 0.4758(3) 0.0541(9) Uani 1 1 d . . . . .
H27A H 0.794006 0.476265 0.421565 0.081 Uiso 1 1 calc R U . . .
H27B H 0.657016 0.437547 0.470051 0.081 Uiso 1 1 calc R U . . .
H27C H 0.784665 0.362005 0.468842 0.081 Uiso 1 1 calc R U . . .
C31 C 0.4850(4) 0.6705(4) 0.9279(4) 0.0664(13) Uani 1 1 d . . . . .
H31 H 0.460912 0.659847 0.996793 0.080 Uiso 1 1 calc R U . . .
C33 C 0.4266(5) 0.7501(5) 0.8689(5) 0.0784(17) Uani 1 1 d . . . . .
H33 H 0.362125 0.794624 0.898204 0.094 Uiso 1 1 calc R U . . .
C34 C 0.9470(5) 0.3462(4) 0.8909(3) 0.0560(10) Uani 1 1 d . . . . .
H34 H 0.898426 0.286559 0.868466 0.067 Uiso 1 1 calc R U . . .
C35 C 0.4628(5) 0.7651(5) 0.7653(6) 0.0789(16) Uani 1 1 d . . . . .
H35 H 0.420775 0.818783 0.726252 0.095 Uiso 1 1 calc R U . . .
C36 C 0.8866(4) 0.4452(3) 0.8829(3) 0.0432(7) Uani 1 1 d . . . . .

loop_
_atom_site_aniso_label
_atom_site_aniso_U_11
_atom_site_aniso_U_22
_atom_site_aniso_U_33
_atom_site_aniso_U_23
_atom_site_aniso_U_13
_atom_site_aniso_U_12
Cl1 0.0452(5) 0.1087(12) 0.1231(12) 0.0374(9) 0.0169(6) -0.0118(6)
O1 0.0331(12) 0.096(2) 0.0579(16) 0.0014(16) -0.0048(10) -0.0051(14)
O4 0.0699(17) 0.0561(18) 0.0618(18) 0.0185(15) -0.0116(14) -0.0078(14)
N1 0.0298(14) 0.062(2) 0.0398(15) 0.0004(14) 0.0034(10) -0.0012(12)
C1 0.0385(15) 0.0437(18) 0.0410(17) -0.0006(14) 0.0020(12) -0.0015(14)
C2 0.056(2) 0.094(4) 0.051(2) 0.002(2) 0.0207(18) 0.003(2)
C3 0.0466(19) 0.049(2) 0.066(3) -0.0074(19) 0.0114(16) 0.0023(16)
C4 0.0417(17) 0.045(2) 0.0464(19) 0.0006(16) 0.0021(14) 0.0002(14)
C5 0.050(2) 0.047(2) 0.070(3) -0.0083(19) 0.0126(18) -0.0109(17)
C6 0.0312(14) 0.0452(19) 0.0391(16) -0.0005(14) 0.0064(11) -0.0010(13)
C8 0.0379(16) 0.0409(18) 0.0451(18) -0.0044(14) 0.0049(13) -0.0009(13)
C11 0.049(2) 0.064(3) 0.063(3) -0.019(2) 0.0016(17) -0.0148(19)
C12 0.0371(16) 0.052(2) 0.0446(18) 0.0029(16) -0.0015(13) -0.0010(15)
C15 0.053(2) 0.056(3) 0.079(3) 0.000(2) -0.002(2) -0.0137(19)
C17 0.060(2) 0.082(3) 0.041(2) -0.001(2) -0.0018(16) -0.002(2)
C18 0.0333(15) 0.0416(18) 0.0430(18) -0.0026(14) 0.0070(12) -0.0005(13)
C20 0.0423(16) 0.044(2) 0.0399(17) 0.0012(14) 0.0051(13) -0.0028(15)
C21 0.0426(18) 0.065(3) 0.064(3) 0.021(2) 0.0077(17) -0.0055(18)
C28 0.0465(19) 0.061(2) 0.052(2) -0.0028(19) -0.0023(15) -0.0052(18)
C29 0.049(2) 0.077(3) 0.047(2) -0.019(2) 0.0088(16) -0.0044(19)
C30 0.0491(19) 0.049(2) 0.055(2) -0.0091(17) 0.0078(16) -0.0082(16)
C32 0.0426(18) 0.044(2) 0.056(2) 0.0026(17) 0.0067(15) -0.0026(15)
Cl2 0.0611(7) 0.1593(17) 0.0794(9) -0.0064(10) -0.0201(6) 0.0351(8)
O2 0.0331(13) 0.097(3) 0.0700(19) -0.0176(18) 0.0097(11) 0.0026(13)
O3 0.0765(19) 0.095(3) 0.0491(16) 0.0100(17) 0.0170(14) 0.0089(18)
N2 0.0327(13) 0.072(2) 0.0401(15) -0.0065(15) 0.0032(11) -0.0013(14)
C7 0.055(2) 0.087(4) 0.041(2) 0.000(2) -0.0021(16) 0.015(2)
C9 0.0497(19) 0.048(2) 0.0443(19) -0.0016(16) -0.0046(14) 0.0021(16)
C10 0.0386(17) 0.051(2) 0.0458(18) 0.0010(16) 0.0066(13) 0.0038(14)
C13 0.056(2) 0.060(3) 0.073(3) 0.004(2) -0.004(2) 0.005(2)
C14 0.0319(15) 0.051(2) 0.0393(16) -0.0016(15) 0.0019(12) -0.0029(13)
C16 0.0411(16) 0.045(2) 0.0413(17) -0.0037(14) 0.0043(13) -0.0006(14)
C19 0.0442(18) 0.063(2) 0.0395(18) -0.0009(17) 0.0051(13) -0.0053(17)
C22 0.0412(17) 0.057(2) 0.051(2) -0.0132(18) 0.0016(14) 0.0015(16)
C23 0.063(3) 0.056(3) 0.067(3) -0.006(2) -0.002(2) -0.014(2)
C24 0.0395(16) 0.047(2) 0.052(2) -0.0042(16) -0.0021(14) -0.0005(14)
C25 0.075(3) 0.077(3) 0.049(2) 0.004(2) 0.002(2) 0.034(3)
C26 0.052(2) 0.074(3) 0.047(2) -0.0032(19) -0.0045(16) -0.001(2)
C27 0.061(2) 0.059(2) 0.0422(19) -0.0017(17) 0.0061(15) 0.0040(18)
C31 0.050(2) 0.075(3) 0.074(3) -0.026(3) 0.0075(19) 0.004(2)
C33 0.055(3) 0.079(4) 0.100(4) -0.036(3) -0.009(3) 0.019(2)
C34 0.065(2) 0.051(2) 0.052(2) -0.0046(18) -0.0002(18) 0.0093(19)
C35 0.062(3) 0.058(3) 0.115(5) -0.012(3) -0.024(3) 0.015(2)
C36 0.0471(17) 0.047(2) 0.0354(16) -0.0039(14) 0.0014(13) 0.0018(15)

loop_
_atom_type_symbol
_atom_type_description
_atom_type_scat_dispersion_real
_atom_type_scat_dispersion_imag
_atom_type_scat_source
C C 0.0181 0.0091 'International Tables Vol C Tables 4.2.6.8 and 6.1.1.4'
H H 0.0000 0.0000 'International Tables Vol C Tables 4.2.6.8 and 6.1.1.4'
Cl Cl 0.3639 0.7018 'International Tables Vol C Tables 4.2.6.8 and 6.1.1.4'
N N 0.0311 0.0180 'International Tables Vol C Tables 4.2.6.8 and 6.1.1.4'
O O 0.0492 0.0322 'International Tables Vol C Tables 4.2.6.8 and 6.1.1.4'

loop_
_geom_angle_atom_site_label_1
_geom_angle_atom_site_label_2
_geom_angle_atom_site_label_3
_geom_angle
_geom_angle_site_symmetry_1
_geom_angle_site_symmetry_3
_geom_angle_publ_flag
C6 N1 H1 117(2) . . ?
C12 N1 H1 121(2) . . ?
C12 N1 C6 122.0(3) . . ?
C18 C1 C4 109.0(3) . . ?
C28 C1 C4 128.8(4) . . ?
C28 C1 C18 122.2(4) . . ?
C21 C2 H2 120.6 . . ?
C21 C2 C29 118.8(4) . . ?
C29 C2 H2 120.6 . . ?
H3A C3 H3B 109.5 . . ?
H3A C3 H3C 109.5 . . ?
H3B C3 H3C 109.5 . . ?
C8 C3 H3A 109.5 . . ?
C8 C3 H3B 109.5 . . ?
C8 C3 H3C 109.5 . . ?
O4 C4 C1 126.2(3) . . ?
O4 C4 C8 124.6(3) . . ?
C1 C4 C8 109.2(3) . . ?
C11 C5 H5 119.2 . . ?
C32 C5 H5 119.2 . . ?
C32 C5 C11 121.6(4) . . ?
N1 C6 H6 108.1 . . ?
N1 C6 C8 115.1(3) . . ?
N1 C6 C18 112.4(3) . . ?
C8 C6 H6 108.1 . . ?
C18 C6 H6 108.1 . . ?
C18 C6 C8 104.8(3) . . ?
C3 C8 C4 105.2(3) . . ?
C3 C8 C6 112.0(3) . . ?
C4 C8 C6 103.3(3) . . ?
C20 C8 C3 112.7(3) . . ?
C20 C8 C4 111.8(3) . . ?
C20 C8 C6 111.3(3) . . ?
C5 C11 H11 119.7 . . ?
C5 C11 C28 120.5(4) . . ?
C28 C11 H11 119.7 . . ?
O1 C12 N1 121.2(3) . . ?
O1 C12 C17 122.3(3) . . ?
N1 C12 C17 116.5(3) . . ?
C21 C15 H15 120.8 . . ?
C21 C15 C30 118.3(4) . . ?
C30 C15 H15 120.8 . . ?
C12 C17 H17A 109.5 . . ?
C12 C17 H17B 109.5 . . ?
C12 C17 H17C 109.5 . . ?
H17A C17 H17B 109.5 . . ?
H17A C17 H17C 109.5 . . ?
H17B C17 H17C 109.5 . . ?
C1 C18 C6 112.4(3) . . ?
C1 C18 C32 119.7(3) . . ?
C32 C18 C6 127.9(3) . . ?
C29 C20 C8 119.8(3) . . ?
C30 C20 C8 123.0(3) . . ?
C30 C20 C29 117.0(3) . . ?
C2 C21 Cl1 119.3(4) . . ?
C2 C21 C15 121.7(4) . . ?
C15 C21 Cl1 118.9(4) . . ?
C1 C28 C11 117.7(4) . . ?
C1 C28 H28 121.2 . . ?
C11 C28 H28 121.2 . . ?
C2 C29 C20 121.7(4) . . ?
C2 C29 H29 119.2 . . ?
C20 C29 H29 119.2 . . ?
C15 C30 H30 118.8 . . ?
C20 C30 C15 122.4(4) . . ?
C20 C30 H30 118.8 . . ?
C5 C32 C18 118.3(4) . . ?
C5 C32 H32 120.9 . . ?
C18 C32 H32 120.9 . . ?
C10 N2 H2A 119(3) . . ?
C10 N2 C14 122.8(3) . . ?
C14 N2 H2A 118(3) . . ?
C25 C7 Cl2 119.6(4) . . ?
C26 C7 Cl2 119.7(4) . . ?
C26 C7 C25 120.7(4) . . ?
C26 C9 H9 119.0 . . ?
C26 C9 C36 121.9(4) . . ?
C36 C9 H9 119.0 . . ?
O2 C10 N2 122.0(4) . . ?
O2 C10 C27 122.3(3) . . ?
N2 C10 C27 115.7(3) . . ?
C24 C13 H13 121.0 . . ?
C35 C13 H13 121.0 . . ?
C35 C13 C24 117.9(5) . . ?
N2 C14 H14 108.3 . . ?
N2 C14 C16 116.2(3) . . ?
N2 C14 C24 111.2(3) . . ?
C16 C14 H14 108.3 . . ?
C24 C14 H14 108.3 . . ?
C24 C14 C16 104.2(3) . . ?
C19 C16 C14 103.7(3) . . ?
C23 C16 C14 111.4(3) . . ?
C23 C16 C19 106.0(3) . . ?
C36 C16 C14 112.6(3) . . ?
C36 C16 C19 108.5(3) . . ?
C36 C16 C23 113.8(3) . . ?
O3 C19 C16 124.3(4) . . ?
O3 C19 C22 127.0(4) . . ?
C22 C19 C16 108.7(3) . . ?
C24 C22 C19 109.7(3) . . ?
C24 C22 C31 121.9(4) . . ?
C31 C22 C19 128.4(4) . . ?
C16 C23 H23A 109.5 . . ?
C16 C23 H23B 109.5 . . ?
C16 C23 H23C 109.5 . . ?
H23A C23 H23B 109.5 . . ?
H23A C23 H23C 109.5 . . ?
H23B C23 H23C 109.5 . . ?
C13 C24 C14 127.7(4) . . ?
C22 C24 C13 120.3(4) . . ?
C22 C24 C14 112.0(3) . . ?
C7 C25 H25 120.0 . . ?
C7 C25 C34 120.1(5) . . ?
C34 C25 H25 120.0 . . ?
C7 C26 C9 119.1(4) . . ?
C7 C26 H26 120.5 . . ?
C9 C26 H26 120.5 . . ?
C10 C27 H27A 109.5 . . ?
C10 C27 H27B 109.5 . . ?
C10 C27 H27C 109.5 . . ?
H27A C27 H27B 109.5 . . ?
H27A C27 H27C 109.5 . . ?
H27B C27 H27C 109.5 . . ?
C22 C31 H31 121.1 . . ?
C33 C31 C22 117.9(5) . . ?
C33 C31 H31 121.1 . . ?
C31 C33 H33 119.7 . . ?
C31 C33 C35 120.7(5) . . ?
C35 C33 H33 119.7 . . ?
C25 C34 H34 119.7 . . ?
C36 C34 C25 120.5(5) . . ?
C36 C34 H34 119.7 . . ?
C13 C35 C33 121.3(5) . . ?
C13 C35 H35 119.4 . . ?
C33 C35 H35 119.4 . . ?
C9 C36 C16 119.2(3) . . ?
C34 C36 C9 117.7(3) . . ?
C34 C36 C16 123.1(4) . . ?

loop_
_geom_bond_atom_site_label_1
_geom_bond_atom_site_label_2
_geom_bond_distance
_geom_bond_site_symmetry_2
_geom_bond_publ_flag
Cl1 C21 1.748(4) . ?
O1 C12 1.229(4) . ?
O4 C4 1.218(5) . ?
N1 H1 0.82(4) . ?
N1 C6 1.450(4) . ?
N1 C12 1.332(5) . ?
C1 C4 1.464(5) . ?
C1 C18 1.391(5) . ?
C1 C28 1.384(5) . ?
C2 H2 0.9300 . ?
C2 C21 1.360(7) . ?
C2 C29 1.386(6) . ?
C3 H3A 0.9600 . ?
C3 H3B 0.9600 . ?
C3 H3C 0.9600 . ?
C3 C8 1.532(5) . ?
C4 C8 1.542(5) . ?
C5 H5 0.9300 . ?
C5 C11 1.388(7) . ?
C5 C32 1.383(6) . ?
C6 H6 0.9800 . ?
C6 C8 1.569(5) . ?
C6 C18 1.503(5) . ?
C8 C20 1.521(5) . ?
C11 H11 0.9300 . ?
C11 C28 1.389(7) . ?
C12 C17 1.492(5) . ?
C15 H15 0.9300 . ?
C15 C21 1.368(7) . ?
C15 C30 1.387(6) . ?
C17 H17A 0.9600 . ?
C17 H17B 0.9600 . ?
C17 H17C 0.9600 . ?
C18 C32 1.393(5) . ?
C20 C29 1.392(5) . ?
C20 C30 1.371(5) . ?
C28 H28 0.9300 . ?
C29 H29 0.9300 . ?
C30 H30 0.9300 . ?
C32 H32 0.9300 . ?
Cl2 C7 1.736(4) . ?
O2 C10 1.226(5) . ?
O3 C19 1.218(5) . ?
N2 H2A 0.95(6) . ?
N2 C10 1.333(4) . ?
N2 C14 1.452(5) . ?
C7 C25 1.370(8) . ?
C7 C26 1.368(7) . ?
C9 H9 0.9300 . ?
C9 C26 1.384(6) . ?
C9 C36 1.392(6) . ?
C10 C27 1.499(5) . ?
C13 H13 0.9300 . ?
C13 C24 1.393(6) . ?
C13 C35 1.390(7) . ?
C14 H14 0.9800 . ?
C14 C16 1.572(5) . ?
C14 C24 1.514(5) . ?
C16 C19 1.531(5) . ?
C16 C23 1.529(6) . ?
C16 C36 1.522(5) . ?
C19 C22 1.472(6) . ?
C22 C24 1.375(6) . ?
C22 C31 1.401(6) . ?
C23 H23A 0.9600 . ?
C23 H23B 0.9600 . ?
C23 H23C 0.9600 . ?
C25 H25 0.9300 . ?
C25 C34 1.396(7) . ?
C26 H26 0.9300 . ?
C27 H27A 0.9600 . ?
C27 H27B 0.9600 . ?
C27 H27C 0.9600 . ?
C31 H31 0.9300 . ?
C31 C33 1.371(9) . ?
C33 H33 0.9300 . ?
C33 C35 1.397(9) . ?
C34 H34 0.9300 . ?
C34 C36 1.384(6) . ?
C35 H35 0.9300 . ?

loop_
_geom_torsion_atom_site_label_1
_geom_torsion_atom_site_label_2
_geom_torsion_atom_site_label_3
_geom_torsion_atom_site_label_4
_geom_torsion
_geom_torsion_site_symmetry_1
_geom_torsion_site_symmetry_2
_geom_torsion_site_symmetry_3
_geom_torsion_site_symmetry_4
_geom_torsion_publ_flag
O4 C4 C8 C3 71.9(5) . . . . ?
O4 C4 C8 C6 -170.6(4) . . . . ?
O4 C4 C8 C20 -50.8(5) . . . . ?
N1 C6 C8 C3 -22.2(4) . . . . ?
N1 C6 C8 C4 -134.9(3) . . . . ?
N1 C6 C8 C20 105.0(3) . . . . ?
N1 C6 C18 C1 133.6(3) . . . . ?
N1 C6 C18 C32 -49.0(5) . . . . ?
C1 C4 C8 C3 -106.7(3) . . . . ?
C1 C4 C8 C6 10.9(3) . . . . ?
C1 C4 C8 C20 130.7(3) . . . . ?
C1 C18 C32 C5 0.9(5) . . . . ?
C3 C8 C20 C29 -156.3(4) . . . . ?
C3 C8 C20 C30 28.5(5) . . . . ?
C4 C1 C18 C6 -1.0(4) . . . . ?
C4 C1 C18 C32 -178.8(3) . . . . ?
C4 C1 C28 C11 177.9(4) . . . . ?
C4 C8 C20 C29 -38.1(5) . . . . ?
C4 C8 C20 C30 146.7(4) . . . . ?
C5 C11 C28 C1 0.4(6) . . . . ?
C6 N1 C12 O1 -5.2(6) . . . . ?
C6 N1 C12 C17 174.3(4) . . . . ?
C6 C8 C20 C29 76.9(4) . . . . ?
C6 C8 C20 C30 -98.3(4) . . . . ?
C6 C18 C32 C5 -176.4(3) . . . . ?
C8 C6 C18 C1 7.9(4) . . . . ?
C8 C6 C18 C32 -174.6(3) . . . . ?
C8 C20 C29 C2 -175.3(4) . . . . ?
C8 C20 C30 C15 174.9(4) . . . . ?
C11 C5 C32 C18 -1.3(6) . . . . ?
C12 N1 C6 C8 -89.1(4) . . . . ?
C12 N1 C6 C18 151.1(4) . . . . ?
C18 C1 C4 O4 174.9(4) . . . . ?
C18 C1 C4 C8 -6.5(4) . . . . ?
C18 C1 C28 C11 -0.7(6) . . . . ?
C18 C6 C8 C3 101.8(3) . . . . ?
C18 C6 C8 C4 -10.9(3) . . . . ?
C18 C6 C8 C20 -131.0(3) . . . . ?
C21 C2 C29 C20 0.0(8) . . . . ?
C21 C15 C30 C20 0.4(7) . . . . ?
C28 C1 C4 O4 -3.8(6) . . . . ?
C28 C1 C4 C8 174.7(4) . . . . ?
C28 C1 C18 C6 177.8(3) . . . . ?
C28 C1 C18 C32 0.1(5) . . . . ?
C29 C2 C21 Cl1 178.1(4) . . . . ?
C29 C2 C21 C15 -0.1(8) . . . . ?
C29 C20 C30 C15 -0.4(7) . . . . ?
C30 C15 C21 Cl1 -178.3(4) . . . . ?
C30 C15 C21 C2 -0.1(7) . . . . ?
C30 C20 C29 C2 0.3(7) . . . . ?
C32 C5 C11 C28 0.6(7) . . . . ?
Cl2 C7 C25 C34 -178.8(4) . . . . ?
Cl2 C7 C26 C9 179.3(3) . . . . ?
O3 C19 C22 C24 175.0(4) . . . . ?
O3 C19 C22 C31 -5.0(7) . . . . ?
N2 C14 C16 C19 -135.8(3) . . . . ?
N2 C14 C16 C23 -22.2(4) . . . . ?
N2 C14 C16 C36 107.1(3) . . . . ?
N2 C14 C24 C13 -45.7(5) . . . . ?
N2 C14 C24 C22 136.3(3) . . . . ?
C7 C25 C34 C36 -0.6(7) . . . . ?
C10 N2 C14 C16 -94.2(4) . . . . ?
C10 N2 C14 C24 146.9(4) . . . . ?
C14 N2 C10 O2 0.5(7) . . . . ?
C14 N2 C10 C27 -178.8(4) . . . . ?
C14 C16 C19 O3 -169.1(4) . . . . ?
C14 C16 C19 C22 12.0(4) . . . . ?
C14 C16 C36 C9 55.5(4) . . . . ?
C14 C16 C36 C34 -125.9(4) . . . . ?
C16 C14 C24 C13 -171.6(4) . . . . ?
C16 C14 C24 C22 10.4(4) . . . . ?
C16 C19 C22 C24 -6.1(4) . . . . ?
C16 C19 C22 C31 173.9(4) . . . . ?
C19 C16 C36 C9 -58.6(4) . . . . ?
C19 C16 C36 C34 119.9(4) . . . . ?
C19 C22 C24 C13 178.8(4) . . . . ?
C19 C22 C24 C14 -3.0(4) . . . . ?
C19 C22 C31 C33 -179.2(4) . . . . ?
C22 C31 C33 C35 0.4(8) . . . . ?
C23 C16 C19 O3 73.5(5) . . . . ?
C23 C16 C19 C22 -105.5(4) . . . . ?
C23 C16 C36 C9 -176.4(4) . . . . ?
C23 C16 C36 C34 2.2(5) . . . . ?
C24 C13 C35 C33 0.7(8) . . . . ?
C24 C14 C16 C19 -13.1(4) . . . . ?
C24 C14 C16 C23 100.5(4) . . . . ?
C24 C14 C16 C36 -130.2(3) . . . . ?
C24 C22 C31 C33 0.7(7) . . . . ?
C25 C7 C26 C9 0.3(6) . . . . ?
C25 C34 C36 C9 0.4(6) . . . . ?
C25 C34 C36 C16 -178.2(4) . . . . ?
C26 C7 C25 C34 0.3(7) . . . . ?
C26 C9 C36 C16 178.8(3) . . . . ?
C26 C9 C36 C34 0.2(6) . . . . ?
C31 C22 C24 C13 -1.1(6) . . . . ?
C31 C22 C24 C14 177.0(4) . . . . ?
C31 C33 C35 C13 -1.1(8) . . . . ?
C35 C13 C24 C14 -177.4(4) . . . . ?
C35 C13 C24 C22 0.4(7) . . . . ?
C36 C9 C26 C7 -0.5(6) . . . . ?
C36 C16 C19 O3 -49.2(5) . . . . ?
C36 C16 C19 C22 131.9(3) . . . . ?
